data_4126383
loop_
_publ_author_name
'Garner, Mary E.'
'Parker, Bernard F.'
'Hohloch, Stephan'
'Bergman, Robert G.'
'Arnold, John'

_publ_section_title
;
 Thorium Metallacycle Facilitates Catalytic Alkyne Hydrophosphination.
;
_journal_name_full 'Journal of the American Chemical Society'
_journal_paper_doi 10.1021/jacs.7b08323
_journal_year 2017
_chemical_formula_sum 'C66 H80 B2 N8 P2 Th'
_chemical_formula_weight 1300.98
_chemical_name_common mg086_02
_space_group_crystal_system monoclinic
_space_group_IT_number 14
_space_group_name_Hall '-P 2yn'
_space_group_name_H-M_alt 'P 1 21/n 1'
_symmetry_space_group_name_Hall '-P 2yn'
_symmetry_space_group_name_H-M 'P 1 21/n 1'
_atom_sites_solution_hydrogens mixed
_atom_sites_solution_primary iterative
_atom_sites_solution_secondary difmap
_audit_creation_method SHELXL-2014/7
_cell_angle_alpha 90
_cell_angle_beta 94.8250(10)
_cell_angle_gamma 90
_cell_formula_units_Z 4
_cell_length_a 13.3417(4)
_cell_length_b 32.0611(9)
_cell_length_c 14.8262(4)
_cell_measurement_reflns_used 9959
_cell_measurement_temperature 100(2)
_cell_measurement_theta_max 25.48
_cell_measurement_theta_min 2.35
_cell_volume 6319.4(3)
_computing_cell_refinement 'Bruker SAINT V8.34A'
_computing_data_collection 'Bruker APEX2 v. 2014.11'
_computing_data_reduction 'Bruker SAINT V8.34A'
_computing_molecular_graphics ORTEP-32
_computing_publication_material WinGX
_computing_structure_refinement SHELXL-2014
_computing_structure_solution SHELXT
_diffrn_ambient_temperature 100(2)
_diffrn_detector_area_resol_mean 8.366
_diffrn_measured_fraction_theta_full 1.000
_diffrn_measured_fraction_theta_max 0.994
_diffrn_measurement_device_type 'Bruker APEX-II CCD'
_diffrn_measurement_method 'phi and omega scans'
_diffrn_radiation_type MoK\a
_diffrn_radiation_wavelength 0.71073
_diffrn_reflns_av_R_equivalents 0.0323
_diffrn_reflns_av_unetI/netI 0.0238
_diffrn_reflns_Laue_measured_fraction_full 1.000
_diffrn_reflns_Laue_measured_fraction_max 0.994
_diffrn_reflns_limit_h_max 16
_diffrn_reflns_limit_h_min -16
_diffrn_reflns_limit_k_max 38
_diffrn_reflns_limit_k_min -38
_diffrn_reflns_limit_l_max 17
_diffrn_reflns_limit_l_min -17
_diffrn_reflns_number 89924
_diffrn_reflns_point_group_measured_fraction_full 1.000
_diffrn_reflns_point_group_measured_fraction_max 0.994
_diffrn_reflns_theta_full 25.000
_diffrn_reflns_theta_max 25.479
_diffrn_reflns_theta_min 1.270
_diffrn_source 'microfocus sealed tube'
_exptl_absorpt_coefficient_mu 2.456
_exptl_absorpt_correction_T_max 0.5619
_exptl_absorpt_correction_T_min 0.5011
_exptl_absorpt_correction_type multi-scan
_exptl_absorpt_process_details SADABS
_exptl_crystal_colour red
_exptl_crystal_density_diffrn 1.367
_exptl_crystal_description block
_exptl_crystal_F_000 2648
_exptl_crystal_size_max 0.200
_exptl_crystal_size_mid 0.200
_exptl_crystal_size_min 0.200
_refine_diff_density_max 2.194
_refine_diff_density_min -0.775
_refine_diff_density_rms 0.072
_refine_ls_extinction_method none
_refine_ls_goodness_of_fit_ref 1.050
_refine_ls_hydrogen_treatment mixed
_refine_ls_matrix_type full
_refine_ls_number_parameters 738
_refine_ls_number_reflns 11658
_refine_ls_number_restraints 0
_refine_ls_restrained_S_all 1.050
_refine_ls_R_factor_all 0.0309
_refine_ls_R_factor_gt 0.0242
_refine_ls_shift/su_max 0.023
_refine_ls_shift/su_mean 0.000
_refine_ls_structure_factor_coef Fsqd
_refine_ls_weighting_details 'w=1/[\s^2^(Fo^2^)+(0.0241P)^2^+6.7374P] where P=(Fo^2^+2Fc^2^)/3'
_refine_ls_weighting_scheme calc
_refine_ls_wR_factor_gt 0.0535
_refine_ls_wR_factor_ref 0.0561
_reflns_Friedel_coverage 0.000
_reflns_number_gt 10083
_reflns_number_total 11658
_reflns_threshold_expression 'I > 2\s(I)'
_cod_data_source_file ja7b08323_si_002.cif
_cod_data_source_block 1
_cod_database_code 4126383
_shelx_shelxl_version_number 2014/7
_shelx_space_group_comment
;
The symmetry employed for this shelxl refinement is uniquely defined
by the following loop, which should always be used as a source of
symmetry information in preference to the above space-group names.
They are only intended as comments.
;
_shelx_estimated_absorpt_t_min 0.639
_shelx_estimated_absorpt_t_max 0.639

loop_
_space_group_symop_operation_xyz
'x, y, z'
'-x+1/2, y+1/2, -z+1/2'
'-x, -y, -z'
'x-1/2, -y-1/2, z-1/2'

loop_
_atom_site_label
_atom_site_type_symbol
_atom_site_fract_x
_atom_site_fract_y
_atom_site_fract_z
_atom_site_U_iso_or_equiv
_atom_site_adp_type
_atom_site_occupancy
_atom_site_site_symmetry_order
_atom_site_calc_flag
_atom_site_refinement_flags_posn
_atom_site_refinement_flags_adp
C1 C 0.58376(19) 0.41001(8) 0.48815(17) 0.0207(6) Uani 1 1 d . .
C2 C 0.41237(18) 0.33695(8) 0.44637(18) 0.0207(6) Uani 1 1 d . .
C3 C 0.6074(2) 0.33094(8) 0.18071(18) 0.0227(6) Uani 1 1 d . .
C4 C 0.3774(2) 0.35282(9) 0.22291(19) 0.0246(6) Uani 1 1 d . .
C5 C 0.6104(2) 0.45883(9) 0.59873(18) 0.0250(6) Uani 1 1 d . .
H5 H 0.6436 0.4761 0.6440 0.030 Uiso 1 1 calc R U
C6 C 0.5117(2) 0.45870(9) 0.57196(18) 0.0249(6) Uani 1 1 d . .
H6 H 0.4617 0.4759 0.5949 0.030 Uiso 1 1 calc R U
C7 C 0.3174(2) 0.35784(9) 0.5565(2) 0.0276(7) Uani 1 1 d . .
H7 H 0.2837 0.3756 0.5953 0.033 Uiso 1 1 calc R U
C8 C 0.3197(2) 0.31585(9) 0.5591(2) 0.0296(7) Uani 1 1 d . .
H8 H 0.2874 0.2983 0.5995 0.036 Uiso 1 1 calc R U
C9 C 0.6596(2) 0.30103(9) 0.0543(2) 0.0366(8) Uani 1 1 d . .
H9 H 0.6964 0.2960 0.0033 0.044 Uiso 1 1 calc R U
C10 C 0.5839(2) 0.27777(10) 0.0816(2) 0.0340(7) Uani 1 1 d . .
H10 H 0.5567 0.2532 0.0531 0.041 Uiso 1 1 calc R U
C11 C 0.2933(2) 0.30884(11) 0.1250(2) 0.0408(8) Uani 1 1 d . .
H11 H 0.2766 0.2845 0.0904 0.049 Uiso 1 1 calc R U
C12 C 0.2411(2) 0.34466(11) 0.1230(2) 0.0431(8) Uani 1 1 d . .
H12 H 0.1803 0.3504 0.0872 0.052 Uiso 1 1 calc R U
C13 C 0.75916(19) 0.41817(8) 0.56047(18) 0.0222(6) Uani 1 1 d . .
C14 C 0.7870(2) 0.38183(9) 0.60774(18) 0.0256(6) Uani 1 1 d . .
C15 C 0.8894(2) 0.37240(10) 0.6200(2) 0.0345(7) Uani 1 1 d . .
H15 H 0.9104 0.3477 0.6517 0.041 Uiso 1 1 calc R U
C16 C 0.9611(2) 0.39820(11) 0.5870(2) 0.0385(8) Uani 1 1 d . .
C17 C 0.9307(2) 0.43467(10) 0.5434(2) 0.0349(7) Uani 1 1 d . .
H17 H 0.9801 0.4526 0.5219 0.042 Uiso 1 1 calc R U
C18 C 0.8296(2) 0.44594(9) 0.52978(18) 0.0258(6) Uani 1 1 d . .
C19 C 0.7095(2) 0.35425(10) 0.6462(2) 0.0352(7) Uani 1 1 d . .
H19A H 0.7413 0.3281 0.6679 0.053 Uiso 1 1 calc R U
H19B H 0.6556 0.3481 0.5990 0.053 Uiso 1 1 calc R U
H19C H 0.6813 0.3686 0.6967 0.053 Uiso 1 1 calc R U
C20 C 1.0715(2) 0.38591(13) 0.5963(3) 0.0588(11) Uani 1 1 d . .
H20A H 1.0887 0.3722 0.5405 0.088 Uiso 1 1 calc R U
H20B H 1.0839 0.3666 0.6473 0.088 Uiso 1 1 calc R U
H20C H 1.1131 0.4109 0.6070 0.088 Uiso 1 1 calc R U
C21 C 0.7984(2) 0.48674(9) 0.4860(2) 0.0322(7) Uani 1 1 d . .
H21A H 0.7833 0.5068 0.5328 0.048 Uiso 1 1 calc R U
H21B H 0.7384 0.4825 0.4442 0.048 Uiso 1 1 calc R U
H21C H 0.8532 0.4975 0.4526 0.048 Uiso 1 1 calc R U
C22 C 0.3929(2) 0.26033(9) 0.46685(18) 0.0259(6) Uani 1 1 d . .
C23 C 0.3296(2) 0.24378(10) 0.3966(2) 0.0356(8) Uani 1 1 d . .
C24 C 0.3463(3) 0.20261(11) 0.3725(2) 0.0493(10) Uani 1 1 d . .
H24 H 0.3049 0.1906 0.3241 0.059 Uiso 1 1 calc R U
C25 C 0.4208(3) 0.17865(10) 0.4166(2) 0.0513(10) Uani 1 1 d . .
C26 C 0.4795(3) 0.19616(10) 0.4882(2) 0.0422(9) Uani 1 1 d . .
H26 H 0.5299 0.1796 0.5199 0.051 Uiso 1 1 calc R U
C27 C 0.4671(2) 0.23717(9) 0.51515(19) 0.0294(7) Uani 1 1 d . .
C28 C 0.2454(2) 0.26925(12) 0.3509(2) 0.0518(10) Uani 1 1 d . .
H28A H 0.1990 0.2776 0.3955 0.078 Uiso 1 1 calc R U
H28B H 0.2091 0.2526 0.3033 0.078 Uiso 1 1 calc R U
H28C H 0.2731 0.2942 0.3240 0.078 Uiso 1 1 calc R U
C29 C 0.4396(5) 0.13446(11) 0.3865(3) 0.0838(17) Uani 1 1 d . .
H29A H 0.3919 0.1156 0.4124 0.126 Uiso 1 1 calc R U
H29B H 0.5085 0.1262 0.4073 0.126 Uiso 1 1 calc R U
H29C H 0.4307 0.1329 0.3203 0.126 Uiso 1 1 calc R U
C30 C 0.5323(2) 0.25535(10) 0.5927(2) 0.0344(7) Uani 1 1 d . .
H30A H 0.5752 0.2771 0.5702 0.052 Uiso 1 1 calc R U
H30B H 0.5745 0.2334 0.6219 0.052 Uiso 1 1 calc R U
H30C H 0.4898 0.2674 0.6368 0.052 Uiso 1 1 calc R U
C31 C 0.7512(2) 0.36449(8) 0.10697(17) 0.0223(6) Uani 1 1 d . .
C32 C 0.7293(2) 0.40114(9) 0.05895(18) 0.0255(6) Uani 1 1 d . .
C33 C 0.8081(2) 0.42913(9) 0.05070(18) 0.0288(7) Uani 1 1 d . .
H33 H 0.7946 0.4546 0.0194 0.035 Uiso 1 1 calc R U
C34 C 0.9053(2) 0.42102(9) 0.08656(18) 0.0290(7) Uani 1 1 d . .
C35 C 0.9237(2) 0.38399(10) 0.13396(19) 0.0293(7) Uani 1 1 d . .
H35 H 0.9899 0.3782 0.1596 0.035 Uiso 1 1 calc R U
C36 C 0.8481(2) 0.35545(9) 0.14475(18) 0.0256(6) Uani 1 1 d . .
C37 C 0.6252(2) 0.41076(10) 0.0166(2) 0.0352(7) Uani 1 1 d . .
H37A H 0.5882 0.3847 0.0048 0.053 Uiso 1 1 calc R U
H37B H 0.6302 0.4258 -0.0404 0.053 Uiso 1 1 calc R U
H37C H 0.5897 0.4281 0.0581 0.053 Uiso 1 1 calc R U
C38 C 0.9896(2) 0.45143(11) 0.0740(2) 0.0443(9) Uani 1 1 d . .
H38A H 1.0288 0.4416 0.0251 0.066 Uiso 1 1 calc R U
H38B H 1.0334 0.4534 0.1302 0.066 Uiso 1 1 calc R U
H38C H 0.9613 0.4790 0.0584 0.066 Uiso 1 1 calc R U
C39 C 0.8681(2) 0.31592(10) 0.1972(2) 0.0376(8) Uani 1 1 d . .
H39A H 0.9385 0.3154 0.2220 0.056 Uiso 1 1 calc R U
H39B H 0.8547 0.2919 0.1571 0.056 Uiso 1 1 calc R U
H39C H 0.8241 0.3146 0.2469 0.056 Uiso 1 1 calc R U
C40 C 0.26585(19) 0.41465(9) 0.19177(18) 0.0261(6) Uani 1 1 d . .
C41 C 0.2071(2) 0.42737(10) 0.26024(19) 0.0297(7) Uani 1 1 d . .
C42 C 0.1844(2) 0.46962(11) 0.2648(2) 0.0354(7) Uani 1 1 d . .
H42 H 0.1451 0.4791 0.3113 0.043 Uiso 1 1 calc R U
C43 C 0.2170(2) 0.49839(10) 0.2042(2) 0.0357(7) Uani 1 1 d . .
C44 C 0.2727(2) 0.48415(10) 0.1357(2) 0.0327(7) Uani 1 1 d . .
H44 H 0.2951 0.5036 0.0935 0.039 Uiso 1 1 calc R U
C45 C 0.2968(2) 0.44258(10) 0.12708(19) 0.0296(7) Uani 1 1 d . .
C46 C 0.1679(2) 0.39640(11) 0.3253(2) 0.0420(8) Uani 1 1 d . .
H46A H 0.1219 0.3769 0.2919 0.063 Uiso 1 1 calc R U
H46B H 0.1320 0.4113 0.3705 0.063 Uiso 1 1 calc R U
H46C H 0.2244 0.3809 0.3556 0.063 Uiso 1 1 calc R U
C47 C 0.1922(3) 0.54422(11) 0.2099(2) 0.0531(10) Uani 1 1 d . .
H47A H 0.1576 0.5495 0.2646 0.080 Uiso 1 1 calc R U
H47B H 0.1485 0.5524 0.1564 0.080 Uiso 1 1 calc R U
H47C H 0.2545 0.5605 0.2124 0.080 Uiso 1 1 calc R U
C48 C 0.3557(2) 0.42805(11) 0.0508(2) 0.0411(8) Uani 1 1 d . .
H48A H 0.3120 0.4115 0.0081 0.062 Uiso 1 1 calc R U
H48B H 0.4125 0.4109 0.0751 0.062 Uiso 1 1 calc R U
H48C H 0.3810 0.4523 0.0195 0.062 Uiso 1 1 calc R U
C49 C 0.6511(2) 0.47631(9) 0.24103(18) 0.0290(7) Uani 1 1 d . .
C50 C 0.6428(3) 0.51707(10) 0.20442(19) 0.0377(8) Uani 1 1 d . .
C51 C 0.7314(3) 0.53945(12) 0.1963(2) 0.0538(11) Uani 1 1 d . .
H51 H 0.7263 0.5671 0.1732 0.065 Uiso 1 1 calc R U
C52 C 0.8262(3) 0.52341(14) 0.2203(2) 0.0565(11) Uani 1 1 d . .
C53 C 0.8324(3) 0.48363(13) 0.2554(2) 0.0471(9) Uani 1 1 d . .
H53 H 0.8968 0.4721 0.2727 0.056 Uiso 1 1 calc R U
C54 C 0.7471(2) 0.45988(10) 0.26644(18) 0.0334(7) Uani 1 1 d . .
C55 C 0.5428(3) 0.53558(10) 0.1734(2) 0.0461(9) Uani 1 1 d . .
H55A H 0.5528 0.5629 0.1459 0.069 Uiso 1 1 calc R U
H55B H 0.5026 0.5389 0.2254 0.069 Uiso 1 1 calc R U
H55C H 0.5075 0.5171 0.1287 0.069 Uiso 1 1 calc R U
C56 C 0.9193(4) 0.54896(16) 0.2061(3) 0.0886(18) Uani 1 1 d . .
H56A H 0.9440 0.5417 0.1478 0.133 Uiso 1 1 calc R U
H56B H 0.9715 0.5430 0.2549 0.133 Uiso 1 1 calc R U
H56C H 0.9024 0.5787 0.2066 0.133 Uiso 1 1 calc R U
C57 C 0.7572(2) 0.41699(10) 0.30751(19) 0.0344(7) Uani 1 1 d . .
H57A H 0.8286 0.4100 0.3195 0.052 Uiso 1 1 calc R U
H57B H 0.7248 0.3966 0.2654 0.052 Uiso 1 1 calc R U
H57C H 0.7247 0.4165 0.3644 0.052 Uiso 1 1 calc R U
C58 C 0.7852(2) 0.26488(9) 0.37954(18) 0.0251(6) Uani 1 1 d . .
C59 C 0.8909(2) 0.27021(9) 0.39318(18) 0.0263(6) Uani 1 1 d . .
C60 C 0.9542(2) 0.23872(9) 0.36679(19) 0.0303(7) Uani 1 1 d . .
H60 H 1.0249 0.2429 0.3756 0.036 Uiso 1 1 calc R U
C61 C 0.9192(2) 0.20169(9) 0.3284(2) 0.0308(7) Uani 1 1 d . .
C62 C 0.8160(2) 0.19663(9) 0.3160(2) 0.0309(7) Uani 1 1 d . .
H62 H 0.7899 0.1714 0.2899 0.037 Uiso 1 1 calc R U
C63 C 0.7488(2) 0.22722(9) 0.34047(19) 0.0280(6) Uani 1 1 d . .
C64 C 0.9382(2) 0.30913(10) 0.4344(2) 0.0368(7) Uani 1 1 d . .
H64A H 1.0113 0.3078 0.4318 0.055 Uiso 1 1 calc R U
H64B H 0.9225 0.3114 0.4977 0.055 Uiso 1 1 calc R U
H64C H 0.9115 0.3336 0.4006 0.055 Uiso 1 1 calc R U
C65 C 0.9907(3) 0.16807(10) 0.3026(2) 0.0431(8) Uani 1 1 d . .
H65A H 0.9953 0.1463 0.3492 0.065 Uiso 1 1 calc R U
H65B H 1.0574 0.1802 0.2974 0.065 Uiso 1 1 calc R U
H65C H 0.9657 0.1559 0.2444 0.065 Uiso 1 1 calc R U
C66 C 0.6380(2) 0.21904(10) 0.3217(2) 0.0405(8) Uani 1 1 d . .
H66A H 0.6016 0.2317 0.3694 0.061 Uiso 1 1 calc R U
H66B H 0.6259 0.1889 0.3202 0.061 Uiso 1 1 calc R U
H66C H 0.6144 0.2312 0.2631 0.061 Uiso 1 1 calc R U
B1 B 0.3966(2) 0.41481(10) 0.4557(2) 0.0232(7) Uani 1 1 d . .
H1A H 0.4018 0.4151 0.3895 0.028 Uiso 1 1 calc R U
H1B H 0.3419 0.4340 0.4696 0.028 Uiso 1 1 calc R U
B2 B 0.4630(2) 0.28371(10) 0.2121(2) 0.0266(7) Uani 1 1 d . .
H2A H 0.4422 0.2547 0.1970 0.032 Uiso 1 1 calc R U
H2B H 0.4825 0.2852 0.2780 0.032 Uiso 1 1 calc R U
N1 N 0.65442(16) 0.42880(7) 0.54738(14) 0.0213(5) Uani 1 1 d . .
N2 N 0.49630(16) 0.42900(7) 0.50517(14) 0.0201(5) Uani 1 1 d . .
N3 N 0.37290(16) 0.37017(7) 0.48713(15) 0.0217(5) Uani 1 1 d . .
N4 N 0.37859(16) 0.30324(7) 0.49124(15) 0.0238(5) Uani 1 1 d . .
N5 N 0.67327(17) 0.33373(7) 0.11504(15) 0.0253(5) Uani 1 1 d . .
N6 N 0.55289(17) 0.29618(7) 0.15874(15) 0.0255(5) Uani 1 1 d . .
N7 N 0.37538(17) 0.31389(7) 0.18663(16) 0.0276(5) Uani 1 1 d . .
N8 N 0.29286(17) 0.37155(7) 0.18309(17) 0.0294(6) Uani 1 1 d . .
P1 P 0.54323(6) 0.44315(2) 0.25097(5) 0.02712(17) Uani 1 1 d . .
P2 P 0.69569(5) 0.30412(2) 0.41458(5) 0.02765(17) Uani 1 1 d . .
Th1 Th 0.54433(2) 0.36291(2) 0.33460(2) 0.01755(4) Uani 1 1 d . .
H1 H 0.473(2) 0.4698(9) 0.2610(19) 0.035(8) Uiso 1 1 d . .
H2 H 0.756(2) 0.3305(10) 0.455(2) 0.045(9) Uiso 1 1 d . .

loop_
_atom_site_aniso_label
_atom_site_aniso_U_11
_atom_site_aniso_U_22
_atom_site_aniso_U_33
_atom_site_aniso_U_23
_atom_site_aniso_U_13
_atom_site_aniso_U_12
C1 0.0186(13) 0.0261(14) 0.0175(13) 0.0013(11) 0.0022(11) 0.0010(11)
C2 0.0152(13) 0.0256(15) 0.0211(14) 0.0015(11) 0.0001(11) 0.0011(11)
C3 0.0229(14) 0.0255(15) 0.0201(14) 0.0005(11) 0.0039(11) 0.0007(12)
C4 0.0189(14) 0.0316(16) 0.0236(15) 0.0009(12) 0.0032(12) -0.0027(12)
C5 0.0272(15) 0.0263(15) 0.0215(15) -0.0056(12) 0.0022(12) 0.0034(12)
C6 0.0250(15) 0.0275(15) 0.0228(15) -0.0022(12) 0.0046(12) 0.0061(12)
C7 0.0204(14) 0.0365(17) 0.0275(16) 0.0018(13) 0.0121(12) 0.0028(12)
C8 0.0235(15) 0.0370(17) 0.0302(16) 0.0039(13) 0.0135(13) 0.0009(13)
C9 0.0462(19) 0.0361(18) 0.0295(17) -0.0137(14) 0.0153(15) -0.0095(15)
C10 0.0417(18) 0.0322(17) 0.0290(17) -0.0136(13) 0.0090(14) -0.0105(14)
C11 0.0317(17) 0.044(2) 0.045(2) -0.0125(16) -0.0115(15) -0.0083(15)
C12 0.0291(17) 0.046(2) 0.051(2) -0.0070(17) -0.0183(16) -0.0030(16)
C13 0.0162(13) 0.0305(16) 0.0195(14) -0.0056(12) -0.0002(11) 0.0029(11)
C14 0.0244(15) 0.0310(16) 0.0208(15) -0.0087(12) -0.0012(12) 0.0018(12)
C15 0.0306(17) 0.0425(19) 0.0285(17) -0.0125(14) -0.0087(13) 0.0126(14)
C16 0.0199(15) 0.053(2) 0.0416(19) -0.0265(16) -0.0037(14) 0.0055(15)
C17 0.0227(15) 0.046(2) 0.0370(18) -0.0193(15) 0.0058(13) -0.0056(14)
C18 0.0231(14) 0.0331(16) 0.0217(15) -0.0109(12) 0.0038(12) -0.0019(12)
C19 0.0451(19) 0.0373(18) 0.0226(16) -0.0059(13) -0.0004(14) -0.0001(15)
C20 0.0236(17) 0.077(3) 0.074(3) -0.036(2) -0.0050(17) 0.0132(18)
C21 0.0346(17) 0.0333(17) 0.0296(17) -0.0049(13) 0.0086(14) -0.0071(14)
C22 0.0303(15) 0.0251(15) 0.0237(15) -0.0004(12) 0.0101(12) -0.0071(12)
C23 0.0391(18) 0.0432(19) 0.0254(16) 0.0030(14) 0.0080(14) -0.0220(15)
C24 0.079(3) 0.048(2) 0.0234(17) -0.0072(16) 0.0178(18) -0.039(2)
C25 0.099(3) 0.0260(18) 0.034(2) -0.0031(15) 0.035(2) -0.0161(19)
C26 0.064(2) 0.0290(17) 0.0365(19) 0.0053(15) 0.0220(17) 0.0057(16)
C27 0.0377(17) 0.0254(16) 0.0267(16) 0.0030(12) 0.0130(13) -0.0015(13)
C28 0.0368(19) 0.078(3) 0.039(2) 0.0116(19) -0.0059(16) -0.0311(19)
C29 0.170(5) 0.030(2) 0.059(3) -0.0124(19) 0.054(3) -0.015(2)
C30 0.0322(17) 0.0378(18) 0.0330(17) 0.0056(14) 0.0021(14) 0.0008(14)
C31 0.0242(14) 0.0289(15) 0.0149(13) -0.0038(11) 0.0084(11) -0.0065(12)
C32 0.0273(15) 0.0330(16) 0.0161(14) -0.0009(12) 0.0019(11) -0.0009(12)
C33 0.0356(17) 0.0321(16) 0.0186(14) 0.0047(12) 0.0017(13) -0.0041(13)
C34 0.0323(16) 0.0400(18) 0.0143(14) 0.0019(12) -0.0001(12) -0.0088(13)
C35 0.0234(15) 0.0446(19) 0.0203(15) -0.0002(13) 0.0042(12) -0.0009(13)
C36 0.0285(15) 0.0318(16) 0.0174(14) -0.0008(12) 0.0068(12) 0.0017(12)
C37 0.0273(16) 0.049(2) 0.0287(17) 0.0054(15) 0.0008(13) -0.0006(14)
C38 0.0418(19) 0.055(2) 0.0361(19) 0.0071(16) 0.0004(15) -0.0215(17)
C39 0.0379(18) 0.0415(19) 0.0350(18) 0.0087(15) 0.0112(14) 0.0079(15)
C40 0.0170(13) 0.0349(17) 0.0247(15) -0.0006(13) -0.0074(11) 0.0027(12)
C41 0.0174(14) 0.0479(19) 0.0226(15) 0.0007(13) -0.0064(12) 0.0027(13)
C42 0.0239(15) 0.057(2) 0.0237(16) -0.0066(15) -0.0052(13) 0.0095(15)
C43 0.0312(17) 0.0430(19) 0.0300(17) -0.0021(14) -0.0135(14) 0.0082(14)
C44 0.0283(16) 0.0386(18) 0.0295(17) 0.0076(14) -0.0071(13) -0.0006(14)
C45 0.0198(14) 0.0460(19) 0.0215(15) 0.0002(13) -0.0073(12) 0.0029(13)
C46 0.0246(16) 0.066(2) 0.0343(18) 0.0095(17) -0.0019(14) -0.0027(16)
C47 0.067(3) 0.046(2) 0.042(2) -0.0069(17) -0.0207(18) 0.0189(19)
C48 0.0318(17) 0.064(2) 0.0278(17) 0.0049(16) 0.0041(14) 0.0090(16)
C49 0.0359(17) 0.0371(17) 0.0145(14) -0.0046(12) 0.0056(12) -0.0096(14)
C50 0.060(2) 0.0365(18) 0.0171(15) -0.0010(13) 0.0046(15) -0.0146(16)
C51 0.092(3) 0.047(2) 0.0235(18) -0.0032(15) 0.0117(19) -0.039(2)
C52 0.056(2) 0.090(3) 0.0237(18) -0.0136(19) 0.0093(17) -0.048(2)
C53 0.0382(19) 0.084(3) 0.0197(16) -0.0095(17) 0.0051(14) -0.0265(19)
C54 0.0291(16) 0.056(2) 0.0153(14) -0.0078(14) 0.0042(12) -0.0131(15)
C55 0.076(3) 0.0309(18) 0.0319(18) 0.0099(14) 0.0071(18) -0.0004(17)
C56 0.095(3) 0.125(4) 0.050(3) -0.022(3) 0.029(2) -0.083(3)
C57 0.0256(15) 0.055(2) 0.0227(15) -0.0043(14) 0.0019(12) 0.0008(14)
C58 0.0257(15) 0.0284(16) 0.0219(14) 0.0050(12) 0.0060(12) 0.0065(12)
C59 0.0250(15) 0.0342(16) 0.0195(14) 0.0020(12) 0.0006(12) 0.0051(12)
C60 0.0238(15) 0.0400(18) 0.0270(16) 0.0025(13) 0.0017(12) 0.0080(13)
C61 0.0315(16) 0.0335(17) 0.0277(16) 0.0033(13) 0.0046(13) 0.0112(13)
C62 0.0384(18) 0.0252(16) 0.0292(16) 0.0018(13) 0.0041(14) 0.0036(13)
C63 0.0281(15) 0.0293(16) 0.0272(16) 0.0071(12) 0.0057(12) 0.0037(13)
C64 0.0261(16) 0.0434(19) 0.0402(19) -0.0068(15) -0.0017(14) 0.0090(14)
C65 0.044(2) 0.043(2) 0.043(2) -0.0011(16) 0.0067(16) 0.0173(16)
C66 0.0329(17) 0.0340(18) 0.056(2) -0.0045(16) 0.0097(16) -0.0001(14)
B1 0.0168(15) 0.0291(17) 0.0237(16) 0.0010(14) 0.0017(13) 0.0035(13)
B2 0.0261(17) 0.0270(18) 0.0272(18) -0.0031(14) 0.0048(14) -0.0063(14)
N1 0.0174(11) 0.0276(12) 0.0190(12) -0.0034(10) 0.0023(9) 0.0014(9)
N2 0.0187(11) 0.0220(12) 0.0197(12) 0.0011(9) 0.0017(9) 0.0044(9)
N3 0.0140(11) 0.0298(13) 0.0214(12) 0.0013(10) 0.0020(9) 0.0021(9)
N4 0.0206(12) 0.0258(12) 0.0258(12) 0.0016(10) 0.0062(10) -0.0006(10)
N5 0.0284(13) 0.0270(13) 0.0215(12) -0.0037(10) 0.0080(10) -0.0038(10)
N6 0.0263(12) 0.0268(13) 0.0238(13) -0.0049(10) 0.0051(10) -0.0043(10)
N7 0.0234(12) 0.0304(14) 0.0285(13) -0.0023(11) -0.0016(10) -0.0065(10)
N8 0.0206(12) 0.0353(15) 0.0307(14) -0.0032(11) -0.0073(11) 0.0000(10)
P1 0.0251(4) 0.0279(4) 0.0286(4) 0.0047(3) 0.0036(3) -0.0012(3)
P2 0.0228(4) 0.0336(4) 0.0267(4) -0.0017(3) 0.0032(3) 0.0074(3)
Th1 0.01435(5) 0.02201(6) 0.01646(6) -0.00023(4) 0.00231(4) -0.00010(4)

loop_
_atom_type_symbol
_atom_type_description
_atom_type_scat_dispersion_real
_atom_type_scat_dispersion_imag
_atom_type_scat_source
C C 0.0033 0.0016 'International Tables Vol C Tables 4.2.6.8 and 6.1.1.4'
H H 0.0000 0.0000 'International Tables Vol C Tables 4.2.6.8 and 6.1.1.4'
B B 0.0013 0.0007 'International Tables Vol C Tables 4.2.6.8 and 6.1.1.4'
N N 0.0061 0.0033 'International Tables Vol C Tables 4.2.6.8 and 6.1.1.4'
P P 0.1023 0.0942 'International Tables Vol C Tables 4.2.6.8 and 6.1.1.4'
Th Th -7.2400 8.8979 'International Tables Vol C Tables 4.2.6.8 and 6.1.1.4'

loop_
_geom_angle_atom_site_label_1
_geom_angle_atom_site_label_2
_geom_angle_atom_site_label_3
_geom_angle
N2 C1 N1 103.8(2)
N2 C1 Th1 107.02(17)
N1 C1 Th1 147.70(17)
N3 C2 N4 104.4(2)
N3 C2 Th1 109.62(17)
N4 C2 Th1 144.78(18)
N6 C3 N5 104.3(2)
N6 C3 Th1 108.43(16)
N5 C3 Th1 147.26(19)
N7 C4 N8 104.1(2)
N7 C4 Th1 110.07(18)
N8 C4 Th1 145.7(2)
C6 C5 N1 106.6(2)
C6 C5 H5 126.7
N1 C5 H5 126.7
C5 C6 N2 107.3(2)
C5 C6 H6 126.3
N2 C6 H6 126.3
C8 C7 N3 107.3(2)
C8 C7 H7 126.4
N3 C7 H7 126.4
C7 C8 N4 106.4(2)
C7 C8 H8 126.8
N4 C8 H8 126.8
C10 C9 N5 106.6(2)
C10 C9 H9 126.7
N5 C9 H9 126.7
C9 C10 N6 107.3(3)
C9 C10 H10 126.4
N6 C10 H10 126.4
C12 C11 N7 107.3(3)
C12 C11 H11 126.4
N7 C11 H11 126.4
C11 C12 N8 106.8(3)
C11 C12 H12 126.6
N8 C12 H12 126.6
C14 C13 C18 122.5(2)
C14 C13 N1 118.8(2)
C18 C13 N1 118.6(2)
C13 C14 C15 117.6(3)
C13 C14 C19 121.2(3)
C15 C14 C19 121.2(3)
C16 C15 C14 121.5(3)
C16 C15 H15 119.3
C14 C15 H15 119.3
C17 C16 C15 119.1(3)
C17 C16 C20 120.5(3)
C15 C16 C20 120.4(3)
C16 C17 C18 122.0(3)
C16 C17 H17 119.0
C18 C17 H17 119.0
C17 C18 C13 117.2(3)
C17 C18 C21 121.2(3)
C13 C18 C21 121.7(2)
C14 C19 H19A 109.5
C14 C19 H19B 109.5
H19A C19 H19B 109.5
C14 C19 H19C 109.5
H19A C19 H19C 109.5
H19B C19 H19C 109.5
C16 C20 H20A 109.5
C16 C20 H20B 109.5
H20A C20 H20B 109.5
C16 C20 H20C 109.5
H20A C20 H20C 109.5
H20B C20 H20C 109.5
C18 C21 H21A 109.5
C18 C21 H21B 109.5
H21A C21 H21B 109.5
C18 C21 H21C 109.5
H21A C21 H21C 109.5
H21B C21 H21C 109.5
C27 C22 C23 123.0(3)
C27 C22 N4 119.1(3)
C23 C22 N4 117.9(3)
C24 C23 C22 117.0(3)
C24 C23 C28 122.0(3)
C22 C23 C28 121.0(3)
C25 C24 C23 122.2(3)
C25 C24 H24 118.9
C23 C24 H24 118.9
C24 C25 C26 118.5(3)
C24 C25 C29 120.9(4)
C26 C25 C29 120.6(4)
C25 C26 C27 122.2(3)
C25 C26 H26 118.9
C27 C26 H26 118.9
C26 C27 C22 117.1(3)
C26 C27 C30 120.9(3)
C22 C27 C30 122.0(3)
C23 C28 H28A 109.5
C23 C28 H28B 109.5
H28A C28 H28B 109.5
C23 C28 H28C 109.5
H28A C28 H28C 109.5
H28B C28 H28C 109.5
C25 C29 H29A 109.5
C25 C29 H29B 109.5
H29A C29 H29B 109.5
C25 C29 H29C 109.5
H29A C29 H29C 109.5
H29B C29 H29C 109.5
C27 C30 H30A 109.5
C27 C30 H30B 109.5
H30A C30 H30B 109.5
C27 C30 H30C 109.5
H30A C30 H30C 109.5
H30B C30 H30C 109.5
C32 C31 C36 121.9(2)
C32 C31 N5 119.8(2)
C36 C31 N5 118.3(2)
C31 C32 C33 117.4(3)
C31 C32 C37 122.2(3)
C33 C32 C37 120.4(3)
C34 C33 C32 122.3(3)
C34 C33 H33 118.9
C32 C33 H33 118.9
C33 C34 C35 118.3(3)
C33 C34 C38 120.9(3)
C35 C34 C38 120.8(3)
C36 C35 C34 121.7(3)
C36 C35 H35 119.2
C34 C35 H35 119.2
C35 C36 C31 118.5(3)
C35 C36 C39 121.3(3)
C31 C36 C39 120.2(3)
C32 C37 H37A 109.5
C32 C37 H37B 109.5
H37A C37 H37B 109.5
C32 C37 H37C 109.5
H37A C37 H37C 109.5
H37B C37 H37C 109.5
C34 C38 H38A 109.5
C34 C38 H38B 109.5
H38A C38 H38B 109.5
C34 C38 H38C 109.5
H38A C38 H38C 109.5
H38B C38 H38C 109.5
C36 C39 H39A 109.5
C36 C39 H39B 109.5
H39A C39 H39B 109.5
C36 C39 H39C 109.5
H39A C39 H39C 109.5
H39B C39 H39C 109.5
C41 C40 C45 121.9(3)
C41 C40 N8 120.5(3)
C45 C40 N8 117.6(2)
C42 C41 C40 117.3(3)
C42 C41 C46 121.4(3)
C40 C41 C46 121.3(3)
C43 C42 C41 122.4(3)
C43 C42 H42 118.8
C41 C42 H42 118.8
C42 C43 C44 118.3(3)
C42 C43 C47 122.0(3)
C44 C43 C47 119.7(3)
C45 C44 C43 122.0(3)
C45 C44 H44 119.0
C43 C44 H44 119.0
C44 C45 C40 118.0(3)
C44 C45 C48 120.6(3)
C40 C45 C48 121.3(3)
C41 C46 H46A 109.5
C41 C46 H46B 109.5
H46A C46 H46B 109.5
C41 C46 H46C 109.5
H46A C46 H46C 109.5
H46B C46 H46C 109.5
C43 C47 H47A 109.5
C43 C47 H47B 109.5
H47A C47 H47B 109.5
C43 C47 H47C 109.5
H47A C47 H47C 109.5
H47B C47 H47C 109.5
C45 C48 H48A 109.5
C45 C48 H48B 109.5
H48A C48 H48B 109.5
C45 C48 H48C 109.5
H48A C48 H48C 109.5
H48B C48 H48C 109.5
C54 C49 C50 119.2(3)
C54 C49 P1 118.2(2)
C50 C49 P1 122.5(2)
C51 C50 C49 117.9(3)
C51 C50 C55 120.6(3)
C49 C50 C55 121.5(3)
C52 C51 C50 123.3(4)
C52 C51 H51 118.4
C50 C51 H51 118.4
C53 C52 C51 117.8(3)
C53 C52 C56 121.9(4)
C51 C52 C56 120.3(4)
C52 C53 C54 121.9(4)
C52 C53 H53 119.1
C54 C53 H53 119.1
C53 C54 C49 119.9(3)
C53 C54 C57 120.1(3)
C49 C54 C57 119.9(3)
C50 C55 H55A 109.5
C50 C55 H55B 109.5
H55A C55 H55B 109.5
C50 C55 H55C 109.5
H55A C55 H55C 109.5
H55B C55 H55C 109.5
C52 C56 H56A 109.5
C52 C56 H56B 109.5
H56A C56 H56B 109.5
C52 C56 H56C 109.5
H56A C56 H56C 109.5
H56B C56 H56C 109.5
C54 C57 H57A 109.5
C54 C57 H57B 109.5
H57A C57 H57B 109.5
C54 C57 H57C 109.5
H57A C57 H57C 109.5
H57B C57 H57C 109.5
C63 C58 C59 117.8(2)
C63 C58 P2 119.6(2)
C59 C58 P2 122.6(2)
C60 C59 C58 119.5(3)
C60 C59 C64 118.1(3)
C58 C59 C64 122.4(2)
C61 C60 C59 123.1(3)
C61 C60 H60 118.5
C59 C60 H60 118.5
C60 C61 C62 117.1(3)
C60 C61 C65 121.2(3)
C62 C61 C65 121.7(3)
C61 C62 C63 122.4(3)
C61 C62 H62 118.8
C63 C62 H62 118.8
C62 C63 C58 120.2(3)
C62 C63 C66 118.1(3)
C58 C63 C66 121.7(2)
C59 C64 H64A 109.5
C59 C64 H64B 109.5
H64A C64 H64B 109.5
C59 C64 H64C 109.5
H64A C64 H64C 109.5
H64B C64 H64C 109.5
C61 C65 H65A 109.5
C61 C65 H65B 109.5
H65A C65 H65B 109.5
C61 C65 H65C 109.5
H65A C65 H65C 109.5
H65B C65 H65C 109.5
C63 C66 H66A 109.5
C63 C66 H66B 109.5
H66A C66 H66B 109.5
C63 C66 H66C 109.5
H66A C66 H66C 109.5
H66B C66 H66C 109.5
N2 B1 N3 108.8(2)
N2 B1 H1A 109.9
N3 B1 H1A 109.9
N2 B1 H1B 109.9
N3 B1 H1B 109.9
H1A B1 H1B 108.3
N7 B2 N6 108.5(2)
N7 B2 H2A 110.0
N6 B2 H2A 110.0
N7 B2 H2B 110.0
N6 B2 H2B 110.0
H2A B2 H2B 108.4
C1 N1 C5 110.8(2)
C1 N1 C13 126.2(2)
C5 N1 C13 122.9(2)
C1 N2 C6 111.4(2)
C1 N2 B1 120.2(2)
C6 N2 B1 128.3(2)
C2 N3 C7 111.2(2)
C2 N3 B1 119.8(2)
C7 N3 B1 128.9(2)
C2 N4 C8 110.7(2)
C2 N4 C22 125.3(2)
C8 N4 C22 123.8(2)
C3 N5 C9 110.8(2)
C3 N5 C31 127.8(2)
C9 N5 C31 121.3(2)
C3 N6 C10 111.0(2)
C3 N6 B2 120.9(2)
C10 N6 B2 127.8(2)
C4 N7 C11 111.1(3)
C4 N7 B2 119.4(2)
C11 N7 B2 129.4(3)
C4 N8 C12 110.7(3)
C4 N8 C40 126.0(2)
C12 N8 C40 122.8(2)
C49 P1 Th1 126.22(10)
C49 P1 H1 102.3(13)
Th1 P1 H1 121.7(13)
C58 P2 Th1 139.93(9)
C58 P2 H2 100.6(14)
Th1 P2 H2 98.5(14)
C2 Th1 C4 77.72(8)
C2 Th1 C3 132.81(8)
C4 Th1 C3 74.57(8)
C2 Th1 C1 75.25(8)
C4 Th1 C1 132.05(8)
C3 Th1 C1 149.10(8)
C2 Th1 P1 125.09(6)
C4 Th1 P1 82.35(6)
C3 Th1 P1 88.03(6)
C1 Th1 P1 81.85(6)
C2 Th1 P2 90.93(6)
C4 Th1 P2 132.76(6)
C3 Th1 P2 81.08(6)
C1 Th1 P2 86.62(6)
P1 Th1 P2 137.01(2)

loop_
_geom_bond_atom_site_label_1
_geom_bond_atom_site_label_2
_geom_bond_distance
C1 N2 1.358(3)
C1 N1 1.372(3)
C1 Th1 2.746(3)
C2 N3 1.353(3)
C2 N4 1.365(3)
C2 Th1 2.651(2)
C3 N6 1.355(3)
C3 N5 1.368(3)
C3 Th1 2.700(3)
C4 N7 1.358(4)
C4 N8 1.367(4)
C4 Th1 2.681(3)
C5 C6 1.343(4)
C5 N1 1.388(3)
C5 H5 0.9500
C6 N2 1.377(3)
C6 H6 0.9500
C7 C8 1.347(4)
C7 N3 1.374(3)
C7 H7 0.9500
C8 N4 1.388(3)
C8 H8 0.9500
C9 C10 1.345(4)
C9 N5 1.384(4)
C9 H9 0.9500
C10 N6 1.381(3)
C10 H10 0.9500
C11 C12 1.342(5)
C11 N7 1.375(4)
C11 H11 0.9500
C12 N8 1.382(4)
C12 H12 0.9500
C13 C14 1.394(4)
C13 C18 1.399(4)
C13 N1 1.436(3)
C14 C15 1.396(4)
C14 C19 1.508(4)
C15 C16 1.385(5)
C15 H15 0.9500
C16 C17 1.381(5)
C16 C20 1.519(4)
C17 C18 1.394(4)
C17 H17 0.9500
C18 C21 1.503(4)
C19 H19A 0.9800
C19 H19B 0.9800
C19 H19C 0.9800
C20 H20A 0.9800
C20 H20B 0.9800
C20 H20C 0.9800
C21 H21A 0.9800
C21 H21B 0.9800
C21 H21C 0.9800
C22 C27 1.387(4)
C22 C23 1.390(4)
C22 N4 1.439(3)
C23 C24 1.390(5)
C23 C28 1.504(5)
C24 C25 1.377(6)
C24 H24 0.9500
C25 C26 1.383(5)
C25 C29 1.512(5)
C26 C27 1.388(4)
C26 H26 0.9500
C27 C30 1.500(4)
C28 H28A 0.9800
C28 H28B 0.9800
C28 H28C 0.9800
C29 H29A 0.9800
C29 H29B 0.9800
C29 H29C 0.9800
C30 H30A 0.9800
C30 H30B 0.9800
C30 H30C 0.9800
C31 C32 1.392(4)
C31 C36 1.395(4)
C31 N5 1.445(3)
C32 C33 1.396(4)
C32 C37 1.507(4)
C33 C34 1.384(4)
C33 H33 0.9500
C34 C35 1.391(4)
C34 C38 1.512(4)
C35 C36 1.381(4)
C35 H35 0.9500
C36 C39 1.500(4)
C37 H37A 0.9800
C37 H37B 0.9800
C37 H37C 0.9800
C38 H38A 0.9800
C38 H38B 0.9800
C38 H38C 0.9800
C39 H39A 0.9800
C39 H39B 0.9800
C39 H39C 0.9800
C40 C41 1.395(4)
C40 C45 1.400(4)
C40 N8 1.436(4)
C41 C42 1.391(4)
C41 C46 1.507(4)
C42 C43 1.383(4)
C42 H42 0.9500
C43 C44 1.386(4)
C43 C47 1.510(4)
C44 C45 1.379(4)
C44 H44 0.9500
C45 C48 1.504(4)
C46 H46A 0.9800
C46 H46B 0.9800
C46 H46C 0.9800
C47 H47A 0.9800
C47 H47B 0.9800
C47 H47C 0.9800
C48 H48A 0.9800
C48 H48B 0.9800
C48 H48C 0.9800
C49 C54 1.407(4)
C49 C50 1.416(4)
C49 P1 1.805(3)
C50 C51 1.397(5)
C50 C55 1.497(5)
C51 C52 1.383(6)
C51 H51 0.9500
C52 C53 1.378(6)
C52 C56 1.517(5)
C53 C54 1.390(4)
C53 H53 0.9500
C54 C57 1.505(4)
C55 H55A 0.9800
C55 H55B 0.9800
C55 H55C 0.9800
C56 H56A 0.9800
C56 H56B 0.9800
C56 H56C 0.9800
C57 H57A 0.9800
C57 H57B 0.9800
C57 H57C 0.9800
C58 C63 1.408(4)
C58 C59 1.418(4)
C58 P2 1.839(3)
C59 C60 1.394(4)
C59 C64 1.505(4)
C60 C61 1.381(4)
C60 H60 0.9500
C61 C62 1.382(4)
C61 C65 1.510(4)
C62 C63 1.397(4)
C62 H62 0.9500
C63 C66 1.504(4)
C64 H64A 0.9800
C64 H64B 0.9800
C64 H64C 0.9800
C65 H65A 0.9800
C65 H65B 0.9800
C65 H65C 0.9800
C66 H66A 0.9800
C66 H66B 0.9800
C66 H66C 0.9800
B1 N2 1.533(4)
B1 N3 1.546(4)
B1 H1A 0.9900
B1 H1B 0.9900
B2 N7 1.540(4)
B2 N6 1.544(4)
B2 H2A 0.9900
B2 H2B 0.9900
P1 Th1 2.8554(7)
P1 H1 1.29(3)
P2 Th1 2.9385(8)
P2 H2 1.28(3)
